data_2209990
loop_
_publ_author_name
'G. Senthil Kumar'
'K. Chinnakali'
'K. Sekar'
'P. Rajakumar'
'Hoong-Kun Fun'

_publ_section_title
;
 9-(2,5-Dimethoxybenzyl)-9<i>H</i>-carbazole: sheets built from
 C---H&#x00B7;&#x00B7;&#x00B7;\p and \p--\p interactions
;
_journal_coeditor_code RZ2067
_journal_issue 8
_journal_name_full 'Acta Crystallographica Section E'
_journal_page_first o3594
_journal_page_last o3596
_journal_paper_doi 10.1107/S1600536806028790
_journal_volume 62
_journal_year 2006
_chemical_formula_iupac 'C21 H19 N O2'
_chemical_formula_moiety 'C21 H19 N O2'
_chemical_formula_sum 'C21 H19 N O2'
_chemical_formula_weight 317.37
_chemical_name_systematic
;
9-(2,5-Dimethoxybenzyl)-9H-carbazole
;
_space_group_IT_number 14
_symmetry_cell_setting monoclinic
_symmetry_space_group_name_Hall '-P 2ybc'
_symmetry_space_group_name_H-M 'P 1 21/c 1'
_atom_sites_solution_hydrogens geom
_atom_sites_solution_primary direct
_atom_sites_solution_secondary difmap
_audit_creation_method SHELXL-97
_cell_angle_alpha 90.00
_cell_angle_beta 101.9350(10)
_cell_angle_gamma 90.00
_cell_formula_units_Z 4
_cell_length_a 9.27660(10)
_cell_length_b 25.0761(3)
_cell_length_c 7.09470(10)
_cell_measurement_reflns_used 9179
_cell_measurement_temperature 100(2)
_cell_measurement_theta_max 34.86
_cell_measurement_theta_min 2.57
_cell_volume 1614.70(4)
_computing_cell_refinement APEX2
_computing_data_collection 'APEX2 (Bruker, 2005)'
_computing_data_reduction 'SAINT (Bruker, 2005)'
_computing_molecular_graphics SHELXTL
_computing_publication_material 'SHELXTL and PLATON (Spek, 2003)'
_computing_structure_refinement SHELXTL
_computing_structure_solution 'SHELXTL (Sheldrick, 1998)'
_diffrn_ambient_temperature 100(2)
_diffrn_detector_area_resol_mean 8.33
_diffrn_measured_fraction_theta_full 0.997
_diffrn_measured_fraction_theta_max 0.997
_diffrn_measurement_device_type 'Bruker SMART APEX2 CCD area-detector'
_diffrn_measurement_method \w
_diffrn_radiation_monochromator graphite
_diffrn_radiation_source 'fine-focus sealed tube'
_diffrn_radiation_type MoK\a
_diffrn_radiation_wavelength 0.71073
_diffrn_reflns_av_R_equivalents 0.0446
_diffrn_reflns_av_sigmaI/netI 0.0289
_diffrn_reflns_limit_h_max 13
_diffrn_reflns_limit_h_min -13
_diffrn_reflns_limit_k_max 35
_diffrn_reflns_limit_k_min -35
_diffrn_reflns_limit_l_max 10
_diffrn_reflns_limit_l_min -10
_diffrn_reflns_number 51344
_diffrn_reflns_theta_full 30.57
_diffrn_reflns_theta_max 30.57
_diffrn_reflns_theta_min 1.62
_diffrn_standards_number 0
_exptl_absorpt_coefficient_mu 0.084
_exptl_absorpt_correction_T_max 0.9855
_exptl_absorpt_correction_T_min 0.9380
_exptl_absorpt_correction_type multi-scan
_exptl_absorpt_process_details '(SADABS; Bruker, 2005)'
_exptl_crystal_colour colourless
_exptl_crystal_density_diffrn 1.306
_exptl_crystal_density_method 'not measured'
_exptl_crystal_description Block
_exptl_crystal_F_000 672
_exptl_crystal_size_max 0.34
_exptl_crystal_size_mid 0.23
_exptl_crystal_size_min 0.17
_refine_diff_density_max 0.367
_refine_diff_density_min -0.244
_refine_ls_extinction_method none
_refine_ls_goodness_of_fit_ref 1.073
_refine_ls_hydrogen_treatment constr
_refine_ls_matrix_type full
_refine_ls_number_parameters 219
_refine_ls_number_reflns 4935
_refine_ls_number_restraints 0
_refine_ls_restrained_S_all 1.073
_refine_ls_R_factor_all 0.0635
_refine_ls_R_factor_gt 0.0463
_refine_ls_shift/su_max 0.001
_refine_ls_shift/su_mean 0.000
_refine_ls_structure_factor_coef Fsqd
_refine_ls_weighting_details 'calc w=1/[\s^2^(Fo^2^)+(0.0743P)^2^+0.2926P] where P=(Fo^2^+2Fc^2^)/3'
_refine_ls_weighting_scheme calc
_refine_ls_wR_factor_gt 0.1225
_refine_ls_wR_factor_ref 0.1372
_reflns_number_gt 3880
_reflns_number_total 4935
_reflns_threshold_expression I>2\s(I)
_cod_data_source_file rz2067.cif
_cod_data_source_block I
_cod_depositor_comments
;
The following automatic conversions were performed:
'_symmetry_cell_setting' value 'Monoclinic' changed to 'monoclinic'
according to '/home/saulius/struct/CIF-dictionaries/cif_core.dic'
dictionary named 'cif_core.dic' version 2.4.1 from 2010-06-29.

Automatic conversion script
Id: cif_fix_enum 1527 2010-12-29 10:47:43Z saulius 

The following automatic conversions were performed:

'_symmetry_cell_setting' value 'Monoclinic' changed to 'monoclinic'
according to /home/saulius/struct/CIF-dictionaries/cif_core.dic
dictionary named 'cif_core.dic' version 2.4.1 from 2010-06-29.

Automatic conversion script
Id: cif_fix_values 1715 2011-07-08 13:25:40Z adriana 
;
_cod_original_sg_symbol_H-M 'P 21/c'
_cod_database_code 2209990
_cod_database_fobs_code 2209990

loop_
_symmetry_equiv_pos_as_xyz
'x, y, z'
'-x, y+1/2, -z+1/2'
'-x, -y, -z'
'x, -y-1/2, z-1/2'

loop_
_atom_site_type_symbol
_atom_site_label
_atom_site_fract_x
_atom_site_fract_y
_atom_site_fract_z
_atom_site_U_iso_or_equiv
_atom_site_adp_type
_atom_site_calc_flag
_atom_site_refinement_flags
_atom_site_occupancy
O O1 0.37608(9) 0.02222(3) 0.31654(13) 0.0232(2) Uani d . 1
O O2 -0.20698(9) -0.03998(4) 0.18087(13) 0.0236(2) Uani d . 1
N N1 -0.05011(11) -0.14428(4) 0.31018(14) 0.0189(2) Uani d . 1
C C1 -0.19339(13) -0.15983(4) 0.31217(17) 0.0194(2) Uani d . 1
C C2 -0.32316(14) -0.15176(5) 0.17521(18) 0.0237(3) Uani d . 1
H H2 -0.3226 -0.1330 0.0590 0.028 Uiso calc R 1
C C3 -0.45306(14) -0.17202(5) 0.21467(19) 0.0266(3) Uani d . 1
H H3 -0.5426 -0.1668 0.1237 0.032 Uiso calc R 1
C C4 -0.45556(15) -0.19999(5) 0.3857(2) 0.0266(3) Uani d . 1
H H4 -0.5460 -0.2137 0.4080 0.032 Uiso calc R 1
C C5 -0.32668(14) -0.20771(5) 0.52207(19) 0.0242(3) Uani d . 1
H H5 -0.3282 -0.2265 0.6380 0.029 Uiso calc R 1
C C6 -0.19443(13) -0.18743(4) 0.48622(17) 0.0200(2) Uani d . 1
C C7 -0.04427(14) -0.18836(4) 0.59344(16) 0.0193(2) Uani d . 1
C C8 0.02477(15) -0.21044(5) 0.77008(17) 0.0233(3) Uani d . 1
H H8 -0.0314 -0.2284 0.8484 0.028 Uiso calc R 1
C C9 0.17616(15) -0.20578(5) 0.82938(17) 0.0251(3) Uani d . 1
H H9 0.2239 -0.2208 0.9490 0.030 Uiso calc R 1
C C10 0.25985(14) -0.17917(5) 0.71462(18) 0.0238(3) Uani d . 1
H H10 0.3636 -0.1765 0.7580 0.029 Uiso calc R 1
C C11 0.19379(13) -0.15659(5) 0.53850(17) 0.0208(2) Uani d . 1
H H11 0.2506 -0.1385 0.4613 0.025 Uiso calc R 1
C C12 0.04126(13) -0.16145(4) 0.47943(16) 0.0181(2) Uani d . 1
C C13 0.00128(13) -0.11550(5) 0.15713(16) 0.0191(2) Uani d . 1
H H13A -0.0776 -0.1159 0.0394 0.023 Uiso calc R 1
H H13B 0.0876 -0.1344 0.1275 0.023 Uiso calc R 1
C C14 0.04372(13) -0.05831(5) 0.20854(15) 0.0176(2) Uani d . 1
C C15 0.18913(13) -0.04193(4) 0.24080(15) 0.0182(2) Uani d . 1
H H15 0.2637 -0.0671 0.2305 0.022 Uiso calc R 1
C C16 0.22831(13) 0.01097(5) 0.28835(16) 0.0186(2) Uani d . 1
C C17 0.11954(14) 0.04754(5) 0.30566(16) 0.0200(2) Uani d . 1
H H17 0.1454 0.0833 0.3414 0.024 Uiso calc R 1
C C18 -0.02770(13) 0.03175(5) 0.27066(16) 0.0206(2) Uani d . 1
H H18 -0.1021 0.0570 0.2809 0.025 Uiso calc R 1
C C19 -0.06593(13) -0.02055(5) 0.22108(16) 0.0185(2) Uani d . 1
C C20 0.41994(15) 0.07468(5) 0.3816(2) 0.0271(3) Uani d . 1
H H20A 0.5276 0.0774 0.4057 0.041 Uiso calc R 1
H H20B 0.3860 0.0821 0.5009 0.041 Uiso calc R 1
H H20C 0.3764 0.1006 0.2828 0.041 Uiso calc R 1
C C21 -0.32260(14) -0.00362(6) 0.19335(19) 0.0268(3) Uani d . 1
H H21A -0.4172 -0.0224 0.1648 0.040 Uiso calc R 1
H H21B -0.3236 0.0253 0.1001 0.040 Uiso calc R 1
H H21C -0.3065 0.0113 0.3237 0.040 Uiso calc R 1

loop_
_atom_site_aniso_label
_atom_site_aniso_U_11
_atom_site_aniso_U_22
_atom_site_aniso_U_33
_atom_site_aniso_U_12
_atom_site_aniso_U_13
_atom_site_aniso_U_23
O1 0.0192(4) 0.0210(4) 0.0294(5) -0.0015(3) 0.0049(3) -0.0039(3)
O2 0.0163(4) 0.0271(5) 0.0274(4) 0.0014(3) 0.0046(3) 0.0016(3)
N1 0.0179(5) 0.0196(5) 0.0190(4) -0.0019(4) 0.0036(4) 0.0012(3)
C1 0.0188(6) 0.0174(5) 0.0221(5) -0.0015(4) 0.0048(4) -0.0030(4)
C2 0.0229(6) 0.0242(6) 0.0234(6) -0.0019(5) 0.0032(5) -0.0028(4)
C3 0.0188(6) 0.0267(6) 0.0332(7) -0.0014(5) 0.0027(5) -0.0076(5)
C4 0.0219(6) 0.0222(6) 0.0378(7) -0.0044(5) 0.0114(5) -0.0068(5)
C5 0.0262(6) 0.0179(6) 0.0313(6) -0.0024(5) 0.0127(5) -0.0025(4)
C6 0.0219(6) 0.0148(5) 0.0244(5) -0.0005(4) 0.0075(4) -0.0026(4)
C7 0.0220(6) 0.0153(5) 0.0213(5) 0.0005(4) 0.0064(4) -0.0012(4)
C8 0.0325(7) 0.0169(5) 0.0220(5) 0.0005(5) 0.0090(5) 0.0017(4)
C9 0.0322(7) 0.0210(6) 0.0209(5) 0.0033(5) 0.0025(5) 0.0018(4)
C10 0.0217(6) 0.0221(6) 0.0257(6) 0.0020(5) 0.0006(4) -0.0012(4)
C11 0.0207(6) 0.0183(5) 0.0233(6) 0.0003(4) 0.0048(4) -0.0002(4)
C12 0.0208(6) 0.0151(5) 0.0183(5) -0.0003(4) 0.0043(4) -0.0013(4)
C13 0.0206(6) 0.0198(5) 0.0177(5) -0.0015(4) 0.0059(4) -0.0005(4)
C14 0.0200(6) 0.0197(5) 0.0133(5) -0.0001(4) 0.0039(4) 0.0014(4)
C15 0.0191(6) 0.0191(5) 0.0171(5) 0.0030(4) 0.0054(4) 0.0008(4)
C16 0.0191(6) 0.0213(5) 0.0154(5) -0.0006(4) 0.0035(4) 0.0009(4)
C17 0.0245(6) 0.0185(5) 0.0168(5) 0.0014(4) 0.0040(4) 0.0000(4)
C18 0.0213(6) 0.0226(6) 0.0185(5) 0.0057(4) 0.0054(4) 0.0017(4)
C19 0.0169(5) 0.0231(6) 0.0160(5) 0.0009(4) 0.0046(4) 0.0026(4)
C20 0.0260(7) 0.0222(6) 0.0331(7) -0.0046(5) 0.0058(5) -0.0040(5)
C21 0.0204(6) 0.0352(7) 0.0256(6) 0.0071(5) 0.0069(5) 0.0049(5)

loop_
_atom_type_symbol
_atom_type_description
_atom_type_scat_dispersion_real
_atom_type_scat_dispersion_imag
_atom_type_scat_source
C C 0.0033 0.0016 'International Tables Vol C Tables 4.2.6.8 and 6.1.1.4'
H H 0.0000 0.0000 'International Tables Vol C Tables 4.2.6.8 and 6.1.1.4'
N N 0.0061 0.0033 'International Tables Vol C Tables 4.2.6.8 and 6.1.1.4'
O O 0.0106 0.0060 'International Tables Vol C Tables 4.2.6.8 and 6.1.1.4'

loop_
_geom_angle_atom_site_label_1
_geom_angle_atom_site_label_2
_geom_angle_atom_site_label_3
_geom_angle
C16 O1 C20 116.51(9)
C19 O2 C21 117.29(10)
C12 N1 C1 108.60(9)
C12 N1 C13 124.11(10)
C1 N1 C13 127.28(10)
N1 C1 C2 129.92(11)
N1 C1 C6 108.97(10)
C2 C1 C6 121.11(11)
C3 C2 C1 117.76(12)
C3 C2 H2 121.1
C1 C2 H2 121.1
C2 C3 C4 121.77(12)
C2 C3 H3 119.1
C4 C3 H3 119.1
C5 C4 C3 120.39(12)
C5 C4 H4 119.8
C3 C4 H4 119.8
C4 C5 C6 118.96(12)
C4 C5 H5 120.5
C6 C5 H5 120.5
C5 C6 C1 120.01(11)
C5 C6 C7 133.28(11)
C1 C6 C7 106.71(10)
C8 C7 C12 119.59(11)
C8 C7 C6 133.82(11)
C12 C7 C6 106.56(10)
C9 C8 C7 119.12(11)
C9 C8 H8 120.4
C7 C8 H8 120.4
C8 C9 C10 120.75(11)
C8 C9 H9 119.6
C10 C9 H9 119.6
C11 C10 C9 121.31(12)
C11 C10 H10 119.3
C9 C10 H10 119.3
C10 C11 C12 117.68(11)
C10 C11 H11 121.2
C12 C11 H11 121.2
N1 C12 C11 129.26(11)
N1 C12 C7 109.16(10)
C11 C12 C7 121.55(10)
N1 C13 C14 113.42(9)
N1 C13 H13A 108.9
C14 C13 H13A 108.9
N1 C13 H13B 108.9
C14 C13 H13B 108.9
H13A C13 H13B 107.7
C15 C14 C19 118.89(11)
C15 C14 C13 121.20(10)
C19 C14 C13 119.90(10)
C14 C15 C16 121.17(11)
C14 C15 H15 119.4
C16 C15 H15 119.4
O1 C16 C17 125.00(11)
O1 C16 C15 115.60(10)
C17 C16 C15 119.40(11)
C16 C17 C18 120.00(11)
C16 C17 H17 120.0
C18 C17 H17 120.0
C19 C18 C17 120.28(11)
C19 C18 H18 119.9
C17 C18 H18 119.9
O2 C19 C18 124.97(11)
O2 C19 C14 114.81(10)
C18 C19 C14 120.22(11)
O1 C20 H20A 109.5
O1 C20 H20B 109.5
H20A C20 H20B 109.5
O1 C20 H20C 109.5
H20A C20 H20C 109.5
H20B C20 H20C 109.5
O2 C21 H21A 109.5
O2 C21 H21B 109.5
H21A C21 H21B 109.5
O2 C21 H21C 109.5
H21A C21 H21C 109.5
H21B C21 H21C 109.5

loop_
_geom_bond_atom_site_label_1
_geom_bond_atom_site_label_2
_geom_bond_distance
O1 C16 1.3731(14)
O1 C20 1.4252(15)
O2 C19 1.3698(14)
O2 C21 1.4244(15)
N1 C12 1.3873(14)
N1 C1 1.3880(15)
N1 C13 1.4634(14)
C1 C2 1.3966(17)
C1 C6 1.4174(16)
C2 C3 1.3885(18)
C2 H2 0.95
C3 C4 1.4058(19)
C3 H3 0.95
C4 C5 1.3873(19)
C4 H4 0.95
C5 C6 1.3991(17)
C5 H5 0.95
C6 C7 1.4427(17)
C7 C8 1.3983(16)
C7 C12 1.4158(16)
C8 C9 1.3850(19)
C8 H8 0.95
C9 C10 1.4045(18)
C9 H9 0.95
C10 C11 1.3931(17)
C10 H10 0.95
C11 C12 1.3955(17)
C11 H11 0.95
C13 C14 1.5117(16)
C13 H13A 0.99
C13 H13B 0.99
C14 C15 1.3831(16)
C14 C19 1.4059(16)
C15 C16 1.3982(16)
C15 H15 0.95
C16 C17 1.3877(17)
C17 C18 1.3942(17)
C17 H17 0.95
C18 C19 1.3849(17)
C18 H18 0.95
C20 H20A 0.98
C20 H20B 0.98
C20 H20C 0.98
C21 H21A 0.98
C21 H21B 0.98
C21 H21C 0.98

loop_
_geom_hbond_atom_site_label_D
_geom_hbond_atom_site_label_H
_geom_hbond_atom_site_label_A
_geom_hbond_site_symmetry_A
_geom_hbond_distance_DH
_geom_hbond_distance_HA
_geom_hbond_distance_DA
_geom_hbond_angle_DHA
C5 H5 Cg2 4_556 0.95 2.78 3.6510(14) 152
C8 H8 Cg1 4_556 0.95 2.74 3.5000(14) 137
C17 H17 Cg1 3_556 0.95 2.77 3.5808(13) 144
C20 H20B Cg2 3_556 0.98 2.78 3.4752(14) 129

loop_
_geom_torsion_atom_site_label_1
_geom_torsion_atom_site_label_2
_geom_torsion_atom_site_label_3
_geom_torsion_atom_site_label_4
_geom_torsion
C12 N1 C1 C2 179.87(12)
C13 N1 C1 C2 -1.2(2)
C12 N1 C1 C6 0.13(13)
C13 N1 C1 C6 179.09(10)
N1 C1 C2 C3 179.84(11)
C6 C1 C2 C3 -0.45(18)
C1 C2 C3 C4 -0.27(18)
C2 C3 C4 C5 0.64(19)
C3 C4 C5 C6 -0.28(18)
C4 C5 C6 C1 -0.43(17)
C4 C5 C6 C7 -179.73(12)
N1 C1 C6 C5 -179.43(10)
C2 C1 C6 C5 0.81(17)
N1 C1 C6 C7 0.04(13)
C2 C1 C6 C7 -179.73(10)
C5 C6 C7 C8 1.2(2)
C1 C6 C7 C8 -178.12(12)
C5 C6 C7 C12 179.17(12)
C1 C6 C7 C12 -0.19(12)
C12 C7 C8 C9 -0.43(17)
C6 C7 C8 C9 177.28(12)
C7 C8 C9 C10 0.18(18)
C8 C9 C10 C11 0.13(19)
C9 C10 C11 C12 -0.19(17)
C1 N1 C12 C11 177.74(11)
C13 N1 C12 C11 -1.26(18)
C1 N1 C12 C7 -0.26(12)
C13 N1 C12 C7 -179.26(10)
C10 C11 C12 N1 -177.85(11)
C10 C11 C12 C7 -0.06(17)
C8 C7 C12 N1 178.56(10)
C6 C7 C12 N1 0.28(12)
C8 C7 C12 C11 0.38(17)
C6 C7 C12 C11 -177.90(10)
C12 N1 C13 C14 -73.22(14)
C1 N1 C13 C14 107.97(13)
N1 C13 C14 C15 110.43(12)
N1 C13 C14 C19 -70.63(13)
C19 C14 C15 C16 1.05(16)
C13 C14 C15 C16 180.00(10)
C20 O1 C16 C17 4.62(16)
C20 O1 C16 C15 -174.67(10)
C14 C15 C16 O1 -179.91(9)
C14 C15 C16 C17 0.75(16)
O1 C16 C17 C18 179.01(10)
C15 C16 C17 C18 -1.72(17)
C16 C17 C18 C19 0.87(17)
C21 O2 C19 C18 -0.77(16)
C21 O2 C19 C14 179.34(10)
C17 C18 C19 O2 -178.92(10)
C17 C18 C19 C14 0.97(17)
C15 C14 C19 O2 177.99(9)
C13 C14 C19 O2 -0.97(15)
C15 C14 C19 C18 -1.91(16)
C13 C14 C19 C18 179.12(10)

loop_
_cod_related_entry_id
_cod_related_entry_database
_cod_related_entry_code
1 ChemSpider 21127646
